data_1510088
loop_
_publ_author_name
'Folmer, J.C.W.'
'Wiegers, G.A.'
'Janssen, E.M.W.'

_publ_section_title
;
 The preparation and crystal structure of gold monochloride, Au Cl
;
_journal_name_full 'Journal of the Less-Common Metals'
_journal_page_first 71
_journal_page_last 76
_journal_paper_doi 10.1016/0022-5088(74)90204-5
_journal_volume 38
_journal_year 1974
_chemical_formula_sum 'Au Cl'
_space_group_IT_number 141
_symmetry_space_group_name_Hall '-I 4bd 2'
_symmetry_space_group_name_H-M 'I 41/a m d :2'
_cell_angle_alpha 90
_cell_angle_beta 90
_cell_angle_gamma 90
_cell_formula_units_Z 8
_cell_length_a 6.734
_cell_length_b 6.734
_cell_length_c 8.674
_cell_volume 393.338
_citation_journal_id_ASTM JCOMAH
_cod_data_source_file gold_130.cif
_cod_data_source_block Au1Cl1
_cod_original_cell_volume 393.3378
_cod_original_formula_sum 'Au1 Cl1'
_cod_database_code 1510088

loop_
_symmetry_equiv_pos_as_xyz
x,y,z
-y+1/4,x+3/4,z+1/4
-x+1/2,-y,z+1/2
y+1/4,-x+1/4,z+3/4
x,-y,-z
y+1/4,x+3/4,-z+1/4
-x+1/2,y,-z+1/2
-y+1/4,-x+1/4,-z+3/4
-x,-y,-z
y-1/4,-x-3/4,-z-1/4
x-1/2,y,-z-1/2
-y-1/4,x-1/4,-z-3/4
-x,y,z
-y-1/4,-x-3/4,z-1/4
x-1/2,-y,z-1/2
y-1/4,x-1/4,z-3/4
x+1/2,y+1/2,z+1/2
-y+3/4,x+5/4,z+3/4
-x+1,-y+1/2,z+1
y+3/4,-x+3/4,z+5/4
x+1/2,-y+1/2,-z+1/2
y+3/4,x+5/4,-z+3/4
-x+1,y+1/2,-z+1
-y+3/4,-x+3/4,-z+5/4
-x+1/2,-y+1/2,-z+1/2
y+1/4,-x-1/4,-z+1/4
x,y+1/2,-z
-y+1/4,x+1/4,-z-1/4
-x+1/2,y+1/2,z+1/2
-y+1/4,-x-1/4,z+1/4
x,-y+1/2,z
y+1/4,x+1/4,z-1/4

loop_
_atom_site_label
_atom_site_type_symbol
_atom_site_fract_x
_atom_site_fract_y
_atom_site_fract_z
_atom_site_occupancy
_atom_site_U_iso_or_equiv
Au1 Au+1 0 0 0 0.25 0.0
Au2 Au+1 0 0.5 0 0.25 0.0
Au4 Au+1 0.25 0.75 0.25 0.25 0.0
Au3 Au+1 0.25 0.25 0.75 0.25 0.0
Cl1 Cl-1 0 0.25 0.19 0.25 0.0
Cl3 Cl-1 0 0.75 0.81 0.25 0.0
Cl2 Cl-1 0 0.75 0.44 0.25 0.0
Cl4 Cl-1 0 0.25 0.56 0.25 0.0
